data_2241582
loop_
_publ_author_name
'Bengiat, Ravell'
'Gil, Maayan'
'Klein, Asne'
'Bogoslavsky, Benny'
'Cohen, Shmuel'
'Almog, Joseph'

_publ_section_title
;
 Bis(benzyltrimethylammonium)
 bis[(4<i>SR</i>,12<i>SR</i>,18<i>RS</i>,26<i>RS</i>)-4,18,26-trihydroxy-12-oxido-13,17-dioxaheptacyclo[14.10.0.0^3,14^.0^4,12^.0^6,11^.0^18,26^.0^19,24^]hexacosa-1,3(14),6,8,10,15,19,21,23-nonaene-5,25-dione]
 sesquihydrate: dimeric structure formation <i>via</i> [O---H---O]^{-^}
 <i>negative charge-assisted hydrogen bonds ({--</i>CAHB)} with
 benzyltrimethylammonium counter-ions
;
_journal_issue 3
_journal_name_full 'Acta Crystallographica Section E'
_journal_page_first 399
_journal_page_last 402
_journal_paper_doi 10.1107/S2056989016002899
_journal_volume 72
_journal_year 2016
_chemical_formula_iupac '2C10 H16 N +, 2C24 H13 O8 -, 1.5H2 O'
_chemical_formula_moiety '2(C10 H16 N +), 2(C24 H13 O8 -), 1.5(H2 O)'
_chemical_formula_sum 'C68 H61 N2 O17.5'
_chemical_formula_weight 1186.19
_chemical_name_systematic
;Bis(benzyltrimethylazanium)
bis[(4<i>SR</i>,12<i>SR</i>,18<i>RS</i>,26<i>RS</i>)-4,18,26-trihydroxy-12-oxido-13,17-dioxaheptacyclo[14.10.0.0^3,14^.0^4,12^.0^6,11^.0^18,26^.0^19,24^]hexacosa-1,3(14),6,8,10,15,19,21,23-nonaene-5,25-dione] sesquihydrate
;
_space_group_IT_number 2
_symmetry_cell_setting triclinic
_symmetry_space_group_name_Hall '-P 1'
_symmetry_space_group_name_H-M 'P -1'
_atom_sites_solution_hydrogens geom
_atom_sites_solution_primary direct
_atom_sites_solution_secondary difmap
_audit_creation_method SHELXL-97
_cell_angle_alpha 102.873(3)
_cell_angle_beta 106.083(3)
_cell_angle_gamma 95.548(3)
_cell_formula_units_Z 1
_cell_length_a 10.934(2)
_cell_length_b 11.088(2)
_cell_length_c 12.402(2)
_cell_measurement_reflns_used 5453
_cell_measurement_temperature 173.0(10)
_cell_measurement_theta_max 27.993
_cell_measurement_theta_min 2.501
_cell_volume 1388.1(4)
_computing_cell_refinement
;
SAINT (Bruker, 2002)
;
_computing_data_collection
;
SMART (Bruker, 2002)
;
_computing_data_reduction
;
SAINT (Bruker, 2002)
;
_computing_molecular_graphics
;
ORTEPIII (Burnett & Johnson, 1996) and Mercury
(Macrae <i>et al.</i>,  2008)
;
_computing_publication_material
;
SHELXTL (Sheldrick, 2008)
;
_computing_structure_refinement
;
SHELXL-97 (Sheldrick, 2008)
;
_computing_structure_solution
;
SHELXS-97 (Sheldrick, 2008)
;
_diffrn_ambient_temperature 173(2)
_diffrn_measured_fraction_theta_full 0.991
_diffrn_measured_fraction_theta_max 0.991
_diffrn_measurement_device_type 'Bruker SMART CCD'
_diffrn_measurement_method '\f and \w scans'
_diffrn_radiation_monochromator graphite
_diffrn_radiation_source 'fine-focus sealed tube'
_diffrn_radiation_type MoK\a
_diffrn_radiation_wavelength 0.71073
_diffrn_reflns_av_R_equivalents 0.0679
_diffrn_reflns_av_sigmaI/netI 0.0554
_diffrn_reflns_limit_h_max 13
_diffrn_reflns_limit_h_min -13
_diffrn_reflns_limit_k_max 14
_diffrn_reflns_limit_k_min -14
_diffrn_reflns_limit_l_max 15
_diffrn_reflns_limit_l_min -15
_diffrn_reflns_number 15809
_diffrn_reflns_theta_full 27.00
_diffrn_reflns_theta_max 27.00
_diffrn_reflns_theta_min 2.50
_exptl_absorpt_coefficient_mu 0.103
_exptl_absorpt_correction_T_max 0.9846
_exptl_absorpt_correction_T_min 0.9685
_exptl_absorpt_correction_type multi-scan
_exptl_absorpt_process_details
;
(SADABS; Bruker, 2002)
;
_exptl_crystal_colour colourless
_exptl_crystal_density_diffrn 1.419
_exptl_crystal_density_method 'not measured'
_exptl_crystal_description prism
_exptl_crystal_F_000 627
_exptl_crystal_size_max 0.31
_exptl_crystal_size_mid 0.19
_exptl_crystal_size_min 0.15
_refine_diff_density_max 0.262
_refine_diff_density_min -0.424
_refine_ls_extinction_method none
_refine_ls_goodness_of_fit_ref 0.986
_refine_ls_hydrogen_treatment mixed
_refine_ls_matrix_type full
_refine_ls_number_parameters 414
_refine_ls_number_reflns 5990
_refine_ls_number_restraints 0
_refine_ls_restrained_S_all 0.986
_refine_ls_R_factor_all 0.0584
_refine_ls_R_factor_gt 0.0446
_refine_ls_shift/su_max 0.000
_refine_ls_shift/su_mean 0.000
_refine_ls_structure_factor_coef Fsqd
_refine_ls_weighting_details 'calc w=1/[\s^2^(Fo^2^)+(0.0623P)^2^] where P=(Fo^2^+2Fc^2^)/3'
_refine_ls_weighting_scheme calc
_refine_ls_wR_factor_gt 0.1030
_refine_ls_wR_factor_ref 0.1078
_reflns_number_gt 4702
_reflns_number_total 5990
_reflns_threshold_expression I>2\s(I)
_cod_data_source_file lh5804sup1.cif
_cod_data_source_block I
_cod_original_cell_volume 1388.0(4)
_cod_database_code 2241582

loop_
_symmetry_equiv_pos_as_xyz
'x, y, z'
'-x, -y, -z'

loop_
_atom_site_type_symbol
_atom_site_label
_atom_site_fract_x
_atom_site_fract_y
_atom_site_fract_z
_atom_site_U_iso_or_equiv
_atom_site_adp_type
_atom_site_calc_flag
_atom_site_refinement_flags
_atom_site_occupancy
_atom_site_symmetry_multiplicity
C C1 0.54556(12) 0.38574(12) 0.37869(11) 0.0210(3) Uani d . 1 1
H H1 0.6094 0.3351 0.3983 0.025 Uiso calc R 1 1
C C2 0.41599(12) 0.34619(11) 0.36199(11) 0.0200(3) Uani d . 1 1
C C3 0.32002(12) 0.41652(12) 0.32952(11) 0.0204(3) Uani d . 1 1
C C4 0.35280(12) 0.53425(12) 0.31428(11) 0.0214(3) Uani d . 1 1
H H4 0.2884 0.5830 0.2910 0.026 Uiso calc R 1 1
C C5 0.48258(12) 0.57893(11) 0.33408(11) 0.0205(3) Uani d . 1 1
C C6 0.57524(12) 0.50447(12) 0.36475(11) 0.0195(3) Uani d . 1 1
C C7 0.22477(12) 0.20971(12) 0.32385(11) 0.0226(3) Uani d . 1 1
C C8 0.18957(12) 0.34289(12) 0.31418(12) 0.0228(3) Uani d . 1 1
C C9 0.10582(13) 0.31815(14) 0.18729(12) 0.0287(3) Uani d . 1 1
C C10 0.13239(13) 0.20071(13) 0.12196(12) 0.0293(3) Uani d . 1 1
C C11 0.19725(13) 0.13783(13) 0.19887(12) 0.0257(3) Uani d . 1 1
C C12 0.23375(14) 0.02396(13) 0.15819(13) 0.0321(3) Uani d . 1 1
H H12 0.2773 -0.0201 0.2106 0.039 Uiso calc R 1 1
C C13 0.20496(16) -0.02342(16) 0.03952(14) 0.0408(4) Uani d . 1 1
H H13 0.2289 -0.1013 0.0103 0.049 Uiso calc R 1 1
C C14 0.14213(16) 0.03992(16) -0.03785(14) 0.0441(4) Uani d . 1 1
H H14 0.1257 0.0062 -0.1189 0.053 Uiso calc R 1 1
C C15 0.10309(15) 0.15168(16) 0.00167(13) 0.0400(4) Uani d . 1 1
H H15 0.0576 0.1942 -0.0512 0.048 Uiso calc R 1 1
C C16 0.69013(13) 0.67546(12) 0.33598(12) 0.0231(3) Uani d . 1 1
C C17 0.54794(12) 0.70177(12) 0.32628(11) 0.0229(3) Uani d . 1 1
C C18 0.49527(14) 0.71739(13) 0.20351(13) 0.0294(3) Uani d . 1 1
C C19 0.58105(14) 0.66924(13) 0.13771(12) 0.0314(3) Uani d . 1 1
C C20 0.68852(13) 0.63946(12) 0.21048(12) 0.0271(3) Uani d . 1 1
C C21 0.77956(15) 0.58588(14) 0.16508(14) 0.0371(4) Uani d . 1 1
H H21 0.8517 0.5618 0.2133 0.045 Uiso calc R 1 1
C C22 0.76163(19) 0.56874(17) 0.04711(15) 0.0517(5) Uani d . 1 1
H H22 0.8234 0.5336 0.0146 0.062 Uiso calc R 1 1
C C23 0.6554(2) 0.60174(17) -0.02442(15) 0.0544(5) Uani d . 1 1
H H23 0.6465 0.5905 -0.1046 0.065 Uiso calc R 1 1
C C24 0.56311(18) 0.65039(15) 0.01930(14) 0.0447(4) Uani d . 1 1
H H24 0.4890 0.6707 -0.0299 0.054 Uiso calc R 1 1
C C25 0.21050(13) 0.88120(12) 0.64347(12) 0.0254(3) Uani d . 1 1
C C26 0.32821(14) 0.96261(13) 0.69602(13) 0.0326(3) Uani d . 1 1
H H26 0.3502 1.0271 0.6621 0.039 Uiso calc R 1 1
C C27 0.41277(15) 0.95013(15) 0.79668(14) 0.0397(4) Uani d . 1 1
H H27 0.4925 1.0063 0.8321 0.048 Uiso calc R 1 1
C C28 0.38232(16) 0.85660(15) 0.84619(14) 0.0411(4) Uani d . 1 1
H H28 0.4413 0.8480 0.9154 0.049 Uiso calc R 1 1
C C29 0.26592(16) 0.77517(14) 0.79522(14) 0.0378(4) Uani d . 1 1
H H29 0.2453 0.7102 0.8291 0.045 Uiso calc R 1 1
C C30 0.17950(14) 0.78800(13) 0.69508(13) 0.0308(3) Uani d . 1 1
H H30 0.0988 0.7331 0.6614 0.037 Uiso calc R 1 1
C C31 0.11721(13) 0.89919(13) 0.53629(12) 0.0259(3) Uani d . 1 1
H H31A 0.1300 0.9894 0.5384 0.031 Uiso calc R 1 1
H H31B 0.0283 0.8758 0.5383 0.031 Uiso calc R 1 1
C C32 0.26207(13) 0.85536(14) 0.41394(14) 0.0315(3) Uani d . 1 1
H H32A 0.3242 0.8283 0.4737 0.047 Uiso calc R 1 1
H H32B 0.2839 0.9462 0.4262 0.047 Uiso calc R 1 1
H H32C 0.2651 0.8121 0.3369 0.047 Uiso calc R 1 1
C C33 0.09611(14) 0.68618(12) 0.40874(13) 0.0308(3) Uani d . 1 1
H H33A 0.0940 0.6395 0.3310 0.046 Uiso calc R 1 1
H H33B 0.0113 0.6678 0.4192 0.046 Uiso calc R 1 1
H H33C 0.1616 0.6612 0.4675 0.046 Uiso calc R 1 1
C C34 0.03461(13) 0.85805(13) 0.32406(12) 0.0284(3) Uani d . 1 1
H H34A 0.0562 0.9477 0.3304 0.043 Uiso calc R 1 1
H H34B -0.0530 0.8397 0.3287 0.043 Uiso calc R 1 1
H H34C 0.0391 0.8090 0.2494 0.043 Uiso calc R 1 1
N N1 0.12893(10) 0.82394(10) 0.42162(10) 0.0243(3) Uani d . 1 1
O O1 0.37059(8) 0.23328(8) 0.37546(8) 0.0231(2) Uani d . 1 1
O O2 0.17312(9) 0.15028(8) 0.38748(8) 0.0260(2) Uani d . 1 1
H H2O 0.205(2) 0.203(2) 0.492(2) 0.087(7) Uiso d . 1 1
O O3 0.12328(9) 0.39817(9) 0.38979(9) 0.0269(2) Uani d . 1 1
H H3O 0.1761(18) 0.4133(17) 0.4673(17) 0.057(6) Uiso d . 1 1
O O4 0.03367(10) 0.38624(11) 0.15004(10) 0.0428(3) Uani d . 1 1
O O5 0.69830(8) 0.55906(8) 0.38039(8) 0.0235(2) Uani d . 1 1
O O6 0.78933(8) 0.76444(8) 0.40482(8) 0.0256(2) Uani d . 1 1
O O7 0.53759(9) 0.80979(8) 0.40608(9) 0.0266(2) Uani d . 1 1
H H7O 0.5749(19) 0.8019(18) 0.4813(17) 0.063(6) Uiso d . 1 1
O O8 0.39802(10) 0.76058(10) 0.16867(10) 0.0417(3) Uani d . 1 1
O O1W 0.12255(16) 0.67396(15) 0.10433(14) 0.0505(4) Uani d P 0.75 1
H H1W1 0.0750 0.6573 0.0168 0.113(12) Uiso d PR 0.75 1
H H2W1 0.2114 0.7101 0.1091 0.139(15) Uiso d PR 0.75 1

loop_
_atom_site_aniso_label
_atom_site_aniso_U_11
_atom_site_aniso_U_22
_atom_site_aniso_U_33
_atom_site_aniso_U_12
_atom_site_aniso_U_13
_atom_site_aniso_U_23
C1 0.0197(7) 0.0215(7) 0.0215(7) 0.0040(5) 0.0061(5) 0.0051(5)
C2 0.0237(7) 0.0175(6) 0.0182(6) -0.0004(5) 0.0071(5) 0.0041(5)
C3 0.0181(6) 0.0213(7) 0.0205(7) -0.0002(5) 0.0068(5) 0.0032(5)
C4 0.0201(7) 0.0211(7) 0.0240(7) 0.0039(5) 0.0075(5) 0.0066(5)
C5 0.0218(7) 0.0190(6) 0.0213(7) 0.0013(5) 0.0082(5) 0.0057(5)
C6 0.0176(6) 0.0226(7) 0.0171(6) -0.0001(5) 0.0068(5) 0.0027(5)
C7 0.0188(6) 0.0220(7) 0.0248(7) -0.0023(5) 0.0063(5) 0.0043(5)
C8 0.0192(7) 0.0229(7) 0.0269(7) 0.0008(5) 0.0093(6) 0.0063(6)
C9 0.0196(7) 0.0353(8) 0.0316(8) -0.0019(6) 0.0059(6) 0.0146(7)
C10 0.0246(7) 0.0318(8) 0.0265(7) -0.0076(6) 0.0056(6) 0.0057(6)
C11 0.0224(7) 0.0265(7) 0.0255(7) -0.0064(5) 0.0091(6) 0.0038(6)
C12 0.0343(8) 0.0291(8) 0.0317(8) -0.0027(6) 0.0145(7) 0.0032(6)
C13 0.0462(10) 0.0368(9) 0.0354(9) -0.0046(7) 0.0201(8) -0.0035(7)
C14 0.0488(10) 0.0472(10) 0.0258(8) -0.0119(8) 0.0134(8) -0.0053(7)
C15 0.0346(9) 0.0499(10) 0.0284(8) -0.0099(7) 0.0036(7) 0.0111(7)
C16 0.0232(7) 0.0213(7) 0.0254(7) -0.0008(5) 0.0095(6) 0.0064(6)
C17 0.0214(7) 0.0211(7) 0.0268(7) 0.0004(5) 0.0086(6) 0.0072(6)
C18 0.0287(8) 0.0232(7) 0.0323(8) -0.0062(6) 0.0031(6) 0.0117(6)
C19 0.0375(8) 0.0266(7) 0.0264(8) -0.0099(6) 0.0083(6) 0.0080(6)
C20 0.0292(7) 0.0229(7) 0.0268(7) -0.0087(6) 0.0123(6) 0.0029(6)
C21 0.0343(8) 0.0345(8) 0.0376(9) -0.0103(7) 0.0188(7) -0.0034(7)
C22 0.0559(12) 0.0501(11) 0.0416(10) -0.0213(9) 0.0326(9) -0.0128(8)
C23 0.0715(14) 0.0554(11) 0.0250(9) -0.0299(10) 0.0201(9) -0.0012(8)
C24 0.0578(11) 0.0409(9) 0.0279(8) -0.0188(8) 0.0085(8) 0.0113(7)
C25 0.0244(7) 0.0232(7) 0.0300(8) 0.0055(5) 0.0116(6) 0.0055(6)
C26 0.0310(8) 0.0284(8) 0.0367(9) -0.0012(6) 0.0090(7) 0.0095(6)
C27 0.0307(8) 0.0411(9) 0.0403(9) -0.0018(7) 0.0041(7) 0.0082(7)
C28 0.0431(10) 0.0420(9) 0.0354(9) 0.0132(8) 0.0050(7) 0.0113(7)
C29 0.0516(10) 0.0312(8) 0.0356(9) 0.0081(7) 0.0185(8) 0.0121(7)
C30 0.0318(8) 0.0271(8) 0.0343(8) 0.0011(6) 0.0150(7) 0.0053(6)
C31 0.0238(7) 0.0234(7) 0.0309(8) 0.0053(5) 0.0109(6) 0.0041(6)
C32 0.0233(7) 0.0334(8) 0.0404(9) 0.0050(6) 0.0147(6) 0.0087(7)
C33 0.0310(8) 0.0213(7) 0.0392(9) 0.0046(6) 0.0111(7) 0.0058(6)
C34 0.0267(7) 0.0279(7) 0.0303(8) 0.0050(6) 0.0078(6) 0.0079(6)
N1 0.0219(6) 0.0213(6) 0.0304(6) 0.0041(4) 0.0101(5) 0.0053(5)
O1 0.0214(5) 0.0194(5) 0.0282(5) -0.0004(4) 0.0070(4) 0.0079(4)
O2 0.0290(5) 0.0225(5) 0.0262(5) -0.0042(4) 0.0116(4) 0.0057(4)
O3 0.0209(5) 0.0288(5) 0.0330(6) 0.0037(4) 0.0123(4) 0.0070(4)
O4 0.0339(6) 0.0509(7) 0.0441(7) 0.0119(5) 0.0050(5) 0.0203(6)
O5 0.0175(5) 0.0244(5) 0.0298(5) 0.0005(4) 0.0083(4) 0.0092(4)
O6 0.0217(5) 0.0266(5) 0.0252(5) -0.0055(4) 0.0085(4) 0.0025(4)
O7 0.0278(5) 0.0209(5) 0.0325(6) 0.0038(4) 0.0115(4) 0.0073(4)
O8 0.0354(6) 0.0400(6) 0.0465(7) 0.0040(5) 0.0002(5) 0.0215(5)
O1W 0.0470(10) 0.0568(11) 0.0468(10) 0.0171(8) 0.0124(8) 0.0105(8)

loop_
_atom_type_symbol
_atom_type_description
_atom_type_scat_dispersion_real
_atom_type_scat_dispersion_imag
_atom_type_scat_source
C C 0.0033 0.0016 'International Tables Vol C Tables 4.2.6.8 and 6.1.1.4'
H H 0.0000 0.0000 'International Tables Vol C Tables 4.2.6.8 and 6.1.1.4'
N N 0.0061 0.0033 'International Tables Vol C Tables 4.2.6.8 and 6.1.1.4'
O O 0.0106 0.0060 'International Tables Vol C Tables 4.2.6.8 and 6.1.1.4'

loop_
_geom_angle_atom_site_label_1
_geom_angle_atom_site_label_2
_geom_angle_atom_site_label_3
_geom_angle
C6 C1 C2 115.06(12)
C6 C1 H1 122.5
C2 C1 H1 122.5
O1 C2 C1 122.70(11)
O1 C2 C3 113.62(11)
C1 C2 C3 123.68(11)
C4 C3 C2 119.77(11)
C4 C3 C8 130.61(12)
C2 C3 C8 109.60(11)
C3 C4 C5 118.19(12)
C3 C4 H4 120.9
C5 C4 H4 120.9
C4 C5 C6 120.08(11)
C4 C5 C17 130.64(12)
C6 C5 C17 109.28(11)
O5 C6 C1 122.80(11)
O5 C6 C5 114.02(11)
C1 C6 C5 123.18(12)
O2 C7 C11 115.13(11)
O2 C7 O1 108.79(10)
C11 C7 O1 105.41(10)
O2 C7 C8 118.43(11)
C11 C7 C8 103.28(10)
O1 C7 C8 104.59(9)
O3 C8 C3 115.28(11)
O3 C8 C9 110.33(11)
C3 C8 C9 108.89(11)
O3 C8 C7 116.10(10)
C3 C8 C7 101.74(10)
C9 C8 C7 103.55(11)
O4 C9 C10 127.80(14)
O4 C9 C8 124.84(14)
C10 C9 C8 107.35(12)
C11 C10 C15 120.83(14)
C11 C10 C9 109.58(12)
C15 C10 C9 129.59(14)
C10 C11 C12 120.58(13)
C10 C11 C7 112.22(12)
C12 C11 C7 127.15(13)
C13 C12 C11 118.21(15)
C13 C12 H12 120.9
C11 C12 H12 120.9
C12 C13 C14 121.56(15)
C12 C13 H13 119.2
C14 C13 H13 119.2
C15 C14 C13 120.61(15)
C15 C14 H14 119.7
C13 C14 H14 119.7
C14 C15 C10 118.19(15)
C14 C15 H15 120.9
C10 C15 H15 120.9
O6 C16 C20 113.58(11)
O6 C16 O5 108.52(10)
C20 C16 O5 107.80(10)
O6 C16 C17 118.43(11)
C20 C16 C17 103.05(11)
O5 C16 C17 104.69(9)
O7 C17 C5 115.40(11)
O7 C17 C18 108.63(11)
C5 C17 C18 109.95(10)
O7 C17 C16 115.99(11)
C5 C17 C16 101.85(10)
C18 C17 C16 104.34(11)
O8 C18 C19 127.60(14)
O8 C18 C17 124.73(14)
C19 C18 C17 107.66(12)
C20 C19 C24 121.51(15)
C20 C19 C18 110.42(12)
C24 C19 C18 128.06(15)
C19 C20 C21 120.14(14)
C19 C20 C16 111.59(12)
C21 C20 C16 128.26(14)
C22 C21 C20 117.91(17)
C22 C21 H21 121.0
C20 C21 H21 121.0
C21 C22 C23 121.45(17)
C21 C22 H22 119.3
C23 C22 H22 119.3
C24 C23 C22 120.76(16)
C24 C23 H23 119.6
C22 C23 H23 119.6
C23 C24 C19 118.16(17)
C23 C24 H24 120.9
C19 C24 H24 120.9
C30 C25 C26 118.93(13)
C30 C25 C31 121.26(13)
C26 C25 C31 119.74(12)
C27 C26 C25 120.43(14)
C27 C26 H26 119.8
C25 C26 H26 119.8
C28 C27 C26 120.30(15)
C28 C27 H27 119.8
C26 C27 H27 119.8
C27 C28 C29 119.98(15)
C27 C28 H28 120.0
C29 C28 H28 120.0
C30 C29 C28 120.19(14)
C30 C29 H29 119.9
C28 C29 H29 119.9
C29 C30 C25 120.15(14)
C29 C30 H30 119.9
C25 C30 H30 119.9
C25 C31 N1 115.06(11)
C25 C31 H31A 108.5
N1 C31 H31A 108.5
C25 C31 H31B 108.5
N1 C31 H31B 108.5
H31A C31 H31B 107.5
N1 C32 H32A 109.5
N1 C32 H32B 109.5
H32A C32 H32B 109.5
N1 C32 H32C 109.5
H32A C32 H32C 109.5
H32B C32 H32C 109.5
N1 C33 H33A 109.5
N1 C33 H33B 109.5
H33A C33 H33B 109.5
N1 C33 H33C 109.5
H33A C33 H33C 109.5
H33B C33 H33C 109.5
N1 C34 H34A 109.5
N1 C34 H34B 109.5
H34A C34 H34B 109.5
N1 C34 H34C 109.5
H34A C34 H34C 109.5
H34B C34 H34C 109.5
C33 N1 C32 110.29(11)
C33 N1 C34 108.61(10)
C32 N1 C34 108.39(11)
C33 N1 C31 110.40(11)
C32 N1 C31 110.87(10)
C34 N1 C31 108.21(10)
C2 O1 C7 107.53(9)
C7 O2 H2O 115.4(10)
C8 O3 H3O 109.4(12)
C6 O5 C16 107.49(9)
C17 O7 H7O 108.1(12)
H1W1 O1W H2W1 101.6

loop_
_geom_bond_atom_site_label_1
_geom_bond_atom_site_label_2
_geom_bond_distance
C1 C6 1.3850(18)
C1 C2 1.3853(18)
C1 H1 0.9500
C2 O1 1.3640(15)
C2 C3 1.3912(18)
C3 C4 1.3875(17)
C3 C8 1.5141(17)
C4 C5 1.3915(18)
C4 H4 0.9500
C5 C6 1.3932(18)
C5 C17 1.5113(17)
C6 O5 1.3638(15)
C7 O2 1.3351(15)
C7 C11 1.5076(18)
C7 O1 1.5164(16)
C7 C8 1.5832(19)
C8 O3 1.4095(16)
C8 C9 1.533(2)
C9 O4 1.2143(17)
C9 C10 1.473(2)
C10 C11 1.384(2)
C10 C15 1.401(2)
C11 C12 1.390(2)
C12 C13 1.381(2)
C12 H12 0.9500
C13 C14 1.383(2)
C13 H13 0.9500
C14 C15 1.380(2)
C14 H14 0.9500
C15 H15 0.9500
C16 O6 1.3354(15)
C16 C20 1.5129(19)
C16 O5 1.5129(16)
C16 C17 1.5863(19)
C17 O7 1.4095(16)
C17 C18 1.5268(19)
C18 O8 1.2176(18)
C18 C19 1.469(2)
C19 C20 1.387(2)
C19 C24 1.391(2)
C20 C21 1.392(2)
C21 C22 1.387(2)
C21 H21 0.9500
C22 C23 1.388(3)
C22 H22 0.9500
C23 C24 1.372(3)
C23 H23 0.9500
C24 H24 0.9500
C25 C30 1.3927(19)
C25 C26 1.3944(19)
C25 C31 1.501(2)
C26 C27 1.377(2)
C26 H26 0.9500
C27 C28 1.376(2)
C27 H27 0.9500
C28 C29 1.383(2)
C28 H28 0.9500
C29 C30 1.382(2)
C29 H29 0.9500
C30 H30 0.9500
C31 N1 1.5258(17)
C31 H31A 0.9900
C31 H31B 0.9900
C32 N1 1.4977(17)
C32 H32A 0.9800
C32 H32B 0.9800
C32 H32C 0.9800
C33 N1 1.4969(17)
C33 H33A 0.9800
C33 H33B 0.9800
C33 H33C 0.9800
C34 N1 1.5028(17)
C34 H34A 0.9800
C34 H34B 0.9800
C34 H34C 0.9800
O2 H2O 1.23(2)
O3 H3O 0.942(19)
O7 H7O 0.94(2)
O1W H1W1 1.0305
O1W H2W1 0.9954

loop_
_geom_hbond_atom_site_label_D
_geom_hbond_atom_site_label_H
_geom_hbond_atom_site_label_A
_geom_hbond_site_symmetry_A
_geom_hbond_distance_DH
_geom_hbond_distance_HA
_geom_hbond_distance_DA
_geom_hbond_angle_DHA
O1W H2W1 O8 . 1.00 1.94 2.898(2) 159.5
O1W H1W1 O4 2_565 1.03 2.00 3.028(2) 173.5
O7 H7O O1 2_666 0.94(2) 1.85(2) 2.7818(14) 171.7(18)
O3 H3O O5 2_666 0.942(19) 1.942(19) 2.8796(14) 173.2(17)
O2 H2O O6 2_666 1.23(2) 1.23(2) 2.4395(13) 164(2)

_cod_database_fobs_code 2241582
